data_1561081
loop_
_publ_author_name
'Ar\?ic\?i, M\"ursel'

_publ_section_title
;
 Construction, Structural Diversity and Properties of Five Coordination
 Polymers Based on 5-Nitroisophthalate and Bis(imidazole) Linkers
;
_journal_name_full 'Journal of Solid State Chemistry'
_journal_page_first 79
_journal_page_last 86
_journal_paper_doi 10.1016/j.jssc.2018.03.013
_journal_volume 262
_journal_year 2018
_chemical_formula_moiety 'C22 H17 Co N5 O6'
_chemical_formula_sum 'C22 H17 Co N5 O6'
_chemical_formula_weight 506.34
_space_group_IT_number 14
_space_group_name_Hall '-P 2yn'
_space_group_name_H-M_alt 'P 1 21/n 1'
_symmetry_cell_setting monoclinic
_symmetry_space_group_name_H-M 'P 1 21/n 1'
_atom_sites_solution_hydrogens geom
_atom_sites_solution_primary direct
_atom_sites_solution_secondary difmap
_cell_angle_alpha 90.000(5)
_cell_angle_beta 101.635(5)
_cell_angle_gamma 90.000(5)
_cell_formula_units_Z 4
_cell_length_a 10.118(5)
_cell_length_b 12.363(5)
_cell_length_c 16.880(5)
_cell_measurement_reflns_used 8675
_cell_measurement_temperature 293(2)
_cell_measurement_theta_max 33.44
_cell_measurement_theta_min 2.36
_cell_volume 2068.1(15)
_computing_cell_refinement 'Bruker SAINT'
_computing_data_collection 'Bruker APEX2'
_computing_data_reduction 'Bruker SAINT'
_computing_molecular_graphics 'Bruker SHELXTL'
_computing_publication_material 'Bruker SHELXTL'
_computing_structure_refinement 'SHELXL-97 (Sheldrick, 2008)'
_computing_structure_solution 'SHELXS-97 (Sheldrick, 2008)'
_diffrn_ambient_temperature 293(2)
_diffrn_measured_fraction_theta_full 1.000
_diffrn_measured_fraction_theta_max 1.000
_diffrn_measurement_device_type 'Bruker APEX-II CCD'
_diffrn_measurement_method '\f and \w scans'
_diffrn_radiation_monochromator graphite
_diffrn_radiation_source 'fine-focus sealed tube'
_diffrn_radiation_type MoK\a
_diffrn_radiation_wavelength 0.71073
_diffrn_reflns_av_R_equivalents 0.0255
_diffrn_reflns_av_sigmaI/netI 0.0117
_diffrn_reflns_limit_h_max 12
_diffrn_reflns_limit_h_min -12
_diffrn_reflns_limit_k_max 14
_diffrn_reflns_limit_k_min -15
_diffrn_reflns_limit_l_max 20
_diffrn_reflns_limit_l_min -20
_diffrn_reflns_number 40807
_diffrn_reflns_theta_full 26.00
_diffrn_reflns_theta_max 26.00
_diffrn_reflns_theta_min 2.06
_exptl_absorpt_coefficient_mu 0.883
_exptl_absorpt_correction_type none
_exptl_crystal_colour VIOLET
_exptl_crystal_density_diffrn 1.626
_exptl_crystal_density_method 'not measured'
_exptl_crystal_description PRISM
_exptl_crystal_F_000 1036
_exptl_crystal_size_max 0.27
_exptl_crystal_size_mid 0.12
_exptl_crystal_size_min 0.08
_refine_diff_density_max 0.296
_refine_diff_density_min -0.213
_refine_diff_density_rms 0.046
_refine_ls_extinction_method none
_refine_ls_goodness_of_fit_ref 1.056
_refine_ls_hydrogen_treatment mixed
_refine_ls_matrix_type full
_refine_ls_number_parameters 307
_refine_ls_number_reflns 4067
_refine_ls_number_restraints 2
_refine_ls_restrained_S_all 1.063
_refine_ls_R_factor_all 0.0295
_refine_ls_R_factor_gt 0.0263
_refine_ls_shift/su_max 0.001
_refine_ls_shift/su_mean 0.000
_refine_ls_structure_factor_coef Fsqd
_refine_ls_weighting_details 'calc w=1/[\s^2^(Fo^2^)+(0.0341P)^2^+1.1454P] where P=(Fo^2^+2Fc^2^)/3'
_refine_ls_weighting_scheme calc
_refine_ls_wR_factor_gt 0.0663
_refine_ls_wR_factor_ref 0.0701
_reflns_number_gt 3745
_reflns_number_total 4067
_reflns_threshold_expression >2sigma(I)
_cod_data_source_file 2.cif
_cod_data_source_block PCOD_2
_cod_depositor_comments
;
The following automatic conversions were performed:

data item '_symmetry_cell_setting' value 'Monoclinic' was changed to
'monoclinic' in accordance with the built-in table derived from the
CIF Core dictionary named 'cif_core.dic' version 2.4.5 last updated
on 2014-11-21.

Automatic conversion script
Id: cif_fix_values 8369 2020-08-20 11:38:08Z andrius 
;
_cod_original_sg_symbol_H-M P21/n
_cod_database_code 1561081

loop_
_symmetry_equiv_pos_as_xyz
'x, y, z'
'-x+1/2, y+1/2, -z+1/2'
'-x, -y, -z'
'x-1/2, -y-1/2, z-1/2'

loop_
_atom_site_label
_atom_site_type_symbol
_atom_site_fract_x
_atom_site_fract_y
_atom_site_fract_z
_atom_site_U_iso_or_equiv
_atom_site_adp_type
_atom_site_occupancy
_atom_site_symmetry_multiplicity
_atom_site_calc_flag
_atom_site_refinement_flags
_atom_site_disorder_assembly
_atom_site_disorder_group
C1 C 1.05268(14) 0.70476(13) 0.60319(9) 0.0244(3) Uani 1 1 d . . .
C2 C 1.08152(15) 0.80060(13) 0.64549(10) 0.0287(3) Uani 1 1 d . . .
H2 H 1.0130 0.8423 0.6592 0.034 Uiso 1 1 calc R . .
C3 C 1.21498(16) 0.83280(13) 0.66687(10) 0.0283(3) Uani 1 1 d . . .
C4 C 1.31910(15) 0.77529(13) 0.64526(10) 0.0267(3) Uani 1 1 d . . .
H4 H 1.4075 0.8002 0.6591 0.032 Uiso 1 1 calc R . .
C5 C 1.28934(14) 0.67954(13) 0.60236(9) 0.0239(3) Uani 1 1 d . . .
C6 C 1.15599(15) 0.64354(13) 0.58237(9) 0.0246(3) Uani 1 1 d . . .
H6 H 1.1361 0.5784 0.5550 0.030 Uiso 1 1 calc R . .
C7 C 0.90850(14) 0.66614(13) 0.58052(9) 0.0248(3) Uani 1 1 d . . .
C8 C 1.40032(15) 0.61576(13) 0.57571(9) 0.0252(3) Uani 1 1 d . . .
C9 C 0.79401(18) 0.39438(15) 0.62902(11) 0.0359(4) Uani 1 1 d . . .
H9 H 0.8494 0.3872 0.5916 0.043 Uiso 1 1 calc R . .
C10 C 0.6995(2) 0.36292(16) 0.73164(11) 0.0404(4) Uani 1 1 d . . .
H10 H 0.6765 0.3324 0.7774 0.048 Uiso 1 1 calc R . .
C11 C 0.64852(19) 0.45436(15) 0.69346(11) 0.0370(4) Uani 1 1 d . . .
H11 H 0.5824 0.4974 0.7086 0.044 Uiso 1 1 calc R . .
C12 C 0.86378(19) 0.22054(15) 0.70228(12) 0.0411(4) Uani 1 1 d . . .
H12A H 0.8561 0.1918 0.7546 0.049 Uiso 1 1 calc R . .
H12B H 0.9587 0.2331 0.7033 0.049 Uiso 1 1 calc R . .
C13 C 0.81155(18) 0.13727(15) 0.63804(11) 0.0372(4) Uani 1 1 d . . .
C14 C 0.8871(2) 0.1146(2) 0.57905(14) 0.0536(5) Uani 1 1 d . . .
H14 H 0.9671 0.1519 0.5797 0.064 Uiso 1 1 calc R . .
C15 C 0.8448(3) 0.0376(2) 0.51981(15) 0.0671(7) Uani 1 1 d . . .
H15 H 0.8947 0.0260 0.4799 0.080 Uiso 1 1 calc R . .
C16 C 0.7313(3) -0.0210(2) 0.51940(16) 0.0677(7) Uani 1 1 d . . .
H16 H 0.7052 -0.0749 0.4810 0.081 Uiso 1 1 calc R . .
C17 C 0.6548(2) 0.00027(19) 0.57677(14) 0.0537(5) Uani 1 1 d . . .
H17 H 0.5772 -0.0401 0.5766 0.064 Uiso 1 1 calc R . .
C18 C 0.69115(19) 0.08063(15) 0.63478(11) 0.0372(4) Uani 1 1 d . . .
C19 C 0.5942(2) 0.10567(16) 0.68842(12) 0.0411(4) Uani 1 1 d . . .
H19A H 0.5559 0.0390 0.7041 0.049 Uiso 1 1 calc R . .
H19B H 0.6415 0.1414 0.7371 0.049 Uiso 1 1 calc R . .
C20 C 0.48584(17) 0.23686(15) 0.57935(10) 0.0340(4) Uani 1 1 d . . .
H20 H 0.5568 0.2378 0.5519 0.041 Uiso 1 1 calc R . .
C21 C 0.3651(2) 0.19725(16) 0.66832(11) 0.0400(4) Uani 1 1 d . . .
H21 H 0.3350 0.1674 0.7121 0.048 Uiso 1 1 calc R . .
C22 C 0.29910(19) 0.26970(16) 0.61442(11) 0.0396(4) Uani 1 1 d . . .
H22 H 0.2147 0.2987 0.6155 0.048 Uiso 1 1 calc R . .
N1 N 1.24656(15) 0.93169(13) 0.71517(10) 0.0396(4) Uani 1 1 d . . .
N2 N 0.70853(14) 0.47430(12) 0.62920(9) 0.0321(3) Uani 1 1 d . . .
N3 N 0.79164(15) 0.32431(12) 0.68961(9) 0.0344(3) Uani 1 1 d . . .
N4 N 0.48460(14) 0.17670(12) 0.64561(9) 0.0336(3) Uani 1 1 d . . .
N5 N 0.37500(14) 0.29404(12) 0.55797(8) 0.0313(3) Uani 1 1 d . . .
O1 O 0.88053(11) 0.59308(10) 0.52838(8) 0.0346(3) Uani 1 1 d U . .
O2 O 0.82117(11) 0.70759(10) 0.61402(7) 0.0330(3) Uani 1 1 d U . .
O3 O 1.37167(12) 0.52548(10) 0.54545(8) 0.0391(3) Uani 1 1 d . . .
O4 O 1.51482(11) 0.65967(10) 0.58658(8) 0.0329(3) Uani 1 1 d . . .
O5 O 1.15542(16) 0.99470(13) 0.71890(12) 0.0649(5) Uani 1 1 d . . .
O6 O 1.36330(14) 0.94593(13) 0.75014(10) 0.0571(4) Uani 1 1 d . . .
Co1 Co 0.670042(19) 0.595203(16) 0.538887(12) 0.02323(8) Uani 1 1 d U . .

loop_
_atom_site_aniso_label
_atom_site_aniso_U_11
_atom_site_aniso_U_22
_atom_site_aniso_U_33
_atom_site_aniso_U_23
_atom_site_aniso_U_13
_atom_site_aniso_U_12
C1 0.0169(7) 0.0296(8) 0.0267(7) -0.0005(6) 0.0043(6) -0.0031(6)
C2 0.0209(7) 0.0295(8) 0.0370(9) -0.0031(7) 0.0093(6) 0.0012(6)
C3 0.0254(8) 0.0253(8) 0.0344(8) -0.0050(7) 0.0071(6) -0.0042(6)
C4 0.0165(7) 0.0307(8) 0.0321(8) -0.0016(6) 0.0033(6) -0.0052(6)
C5 0.0169(7) 0.0281(8) 0.0265(7) 0.0001(6) 0.0041(6) -0.0004(6)
C6 0.0196(7) 0.0272(8) 0.0264(7) -0.0022(6) 0.0033(6) -0.0023(6)
C7 0.0175(7) 0.0287(8) 0.0280(7) 0.0013(6) 0.0040(6) -0.0012(6)
C8 0.0182(7) 0.0315(8) 0.0257(7) 0.0001(6) 0.0039(6) 0.0014(6)
C9 0.0332(9) 0.0371(10) 0.0377(9) 0.0062(7) 0.0081(7) 0.0016(7)
C10 0.0519(11) 0.0373(10) 0.0333(9) 0.0001(8) 0.0120(8) -0.0071(8)
C11 0.0420(10) 0.0326(9) 0.0382(9) -0.0053(7) 0.0126(8) -0.0040(8)
C12 0.0353(9) 0.0353(10) 0.0469(11) 0.0072(8) -0.0059(8) 0.0016(8)
C13 0.0339(9) 0.0339(9) 0.0394(9) 0.0072(8) -0.0031(7) 0.0088(7)
C14 0.0377(11) 0.0617(14) 0.0600(13) 0.0075(11) 0.0065(10) 0.0120(10)
C15 0.0633(16) 0.0852(19) 0.0506(13) -0.0091(13) 0.0067(11) 0.0320(14)
C16 0.0645(16) 0.0669(16) 0.0630(15) -0.0223(13) -0.0078(12) 0.0173(13)
C17 0.0505(12) 0.0455(12) 0.0561(13) -0.0037(10) -0.0105(10) 0.0012(10)
C18 0.0361(9) 0.0325(9) 0.0376(9) 0.0063(7) -0.0053(7) 0.0056(7)
C19 0.0382(10) 0.0419(10) 0.0392(10) 0.0131(8) -0.0018(8) -0.0027(8)
C20 0.0271(8) 0.0395(9) 0.0339(9) 0.0056(7) 0.0027(7) -0.0012(7)
C21 0.0476(11) 0.0411(10) 0.0338(9) 0.0000(8) 0.0144(8) -0.0006(8)
C22 0.0384(10) 0.0427(10) 0.0406(10) -0.0018(8) 0.0149(8) 0.0056(8)
N1 0.0334(8) 0.0328(8) 0.0547(10) -0.0130(7) 0.0139(7) -0.0085(6)
N2 0.0299(7) 0.0310(7) 0.0352(7) 0.0007(6) 0.0058(6) -0.0031(6)
N3 0.0346(8) 0.0311(8) 0.0347(8) 0.0042(6) 0.0007(6) -0.0026(6)
N4 0.0319(7) 0.0347(8) 0.0319(7) 0.0028(6) 0.0009(6) -0.0032(6)
N5 0.0286(7) 0.0328(7) 0.0317(7) -0.0011(6) 0.0039(6) 0.0002(6)
O1 0.0190(5) 0.0403(7) 0.0438(7) -0.0151(5) 0.0047(5) -0.0048(5)
O2 0.0170(5) 0.0419(7) 0.0409(7) -0.0109(5) 0.0083(5) -0.0033(4)
O3 0.0282(6) 0.0380(7) 0.0500(8) -0.0193(6) 0.0051(5) 0.0006(5)
O4 0.0175(5) 0.0355(6) 0.0474(7) -0.0050(5) 0.0108(5) -0.0006(5)
O5 0.0456(8) 0.0433(8) 0.1072(14) -0.0344(9) 0.0186(9) 0.0004(7)
O6 0.0366(8) 0.0543(9) 0.0778(11) -0.0284(8) 0.0056(7) -0.0163(7)
Co1 0.01452(11) 0.02523(12) 0.02973(13) -0.00304(8) 0.00394(8) -0.00057(7)

loop_
_atom_type_symbol
_atom_type_description
_atom_type_scat_dispersion_real
_atom_type_scat_dispersion_imag
_atom_type_scat_source
C C 0.0033 0.0016 'International Tables Vol C Tables 4.2.6.8 and 6.1.1.4'
H H 0.0000 0.0000 'International Tables Vol C Tables 4.2.6.8 and 6.1.1.4'
N N 0.0061 0.0033 'International Tables Vol C Tables 4.2.6.8 and 6.1.1.4'
O O 0.0106 0.0060 'International Tables Vol C Tables 4.2.6.8 and 6.1.1.4'
Co Co 0.3494 0.9721 'International Tables Vol C Tables 4.2.6.8 and 6.1.1.4'

loop_
_geom_angle_atom_site_label_1
_geom_angle_atom_site_label_2
_geom_angle_atom_site_label_3
_geom_angle
_geom_angle_site_symmetry_1
_geom_angle_site_symmetry_3
C2 C1 C6 120.33(14) . .
C2 C1 C7 119.62(14) . .
C6 C1 C7 120.05(14) . .
C1 C2 C3 118.29(14) . .
C1 C2 H2 120.9 . .
C3 C2 H2 120.9 . .
C4 C3 C2 122.66(15) . .
C4 C3 N1 118.92(14) . .
C2 C3 N1 118.41(14) . .
C3 C4 C5 118.71(14) . .
C3 C4 H4 120.6 . .
C5 C4 H4 120.6 . .
C4 C5 C6 119.68(14) . .
C4 C5 C8 120.23(13) . .
C6 C5 C8 120.08(14) . .
C1 C6 C5 120.27(15) . .
C1 C6 H6 119.9 . .
C5 C6 H6 119.9 . .
O2 C7 O1 122.20(14) . .
O2 C7 C1 119.38(14) . .
O1 C7 C1 118.43(13) . .
O3 C8 O4 125.54(15) . .
O3 C8 C5 117.82(14) . .
O4 C8 C5 116.64(14) . .
N2 C9 N3 111.73(16) . .
N2 C9 H9 124.1 . .
N3 C9 H9 124.1 . .
C11 C10 N3 106.22(16) . .
C11 C10 H10 126.9 . .
N3 C10 H10 126.9 . .
C10 C11 N2 109.95(17) . .
C10 C11 H11 125.0 . .
N2 C11 H11 125.0 . .
N3 C12 C13 113.49(14) . .
N3 C12 H12A 108.9 . .
C13 C12 H12A 108.9 . .
N3 C12 H12B 108.9 . .
C13 C12 H12B 108.9 . .
H12A C12 H12B 107.7 . .
C18 C13 C14 117.92(19) . .
C18 C13 C12 123.09(18) . .
C14 C13 C12 118.99(19) . .
C15 C14 C13 121.2(2) . .
C15 C14 H14 119.4 . .
C13 C14 H14 119.4 . .
C16 C15 C14 120.6(2) . .
C16 C15 H15 119.7 . .
C14 C15 H15 119.7 . .
C15 C16 C17 119.2(2) . .
C15 C16 H16 120.4 . .
C17 C16 H16 120.4 . .
C16 C17 C18 121.6(2) . .
C16 C17 H17 119.2 . .
C18 C17 H17 119.2 . .
C17 C18 C13 119.4(2) . .
C17 C18 C19 117.49(19) . .
C13 C18 C19 123.08(17) . .
N4 C19 C18 110.17(15) . .
N4 C19 H19A 109.6 . .
C18 C19 H19A 109.6 . .
N4 C19 H19B 109.6 . .
C18 C19 H19B 109.6 . .
H19A C19 H19B 108.1 . .
N5 C20 N4 112.05(15) . .
N5 C20 H20 124.0 . .
N4 C20 H20 124.0 . .
C22 C21 N4 106.23(16) . .
C22 C21 H21 126.9 . .
N4 C21 H21 126.9 . .
C21 C22 N5 110.04(16) . .
C21 C22 H22 125.0 . .
N5 C22 H22 125.0 . .
O5 N1 O6 123.43(17) . .
O5 N1 C3 118.60(15) . .
O6 N1 C3 117.96(15) . .
C9 N2 C11 105.31(15) . .
C9 N2 Co1 123.76(12) . .
C11 N2 Co1 130.72(13) . .
C9 N3 C10 106.78(16) . .
C9 N3 C12 126.05(16) . .
C10 N3 C12 126.87(16) . .
C20 N4 C21 106.75(15) . .
C20 N4 C19 126.94(15) . .
C21 N4 C19 126.25(16) . .
C20 N5 C22 104.93(15) . .
C20 N5 Co1 126.95(12) . 3_666
C22 N5 Co1 128.05(12) . 3_666
C7 O1 Co1 91.16(9) . .
C7 O2 Co1 87.37(10) . .
C8 O3 Co1 160.56(13) . 3_766
C8 O4 Co1 121.80(11) . 1_655
O3 Co1 O4 119.11(5) 3_766 1_455
O3 Co1 N5 87.25(6) 3_766 3_666
O4 Co1 N5 89.38(6) 1_455 3_666
O3 Co1 N2 88.19(6) 3_766 .
O4 Co1 N2 92.05(6) 1_455 .
N5 Co1 N2 175.35(5) 3_666 .
O3 Co1 O1 90.14(5) 3_766 .
O4 Co1 O1 150.70(5) 1_455 .
N5 Co1 O1 90.38(5) 3_666 .
N2 Co1 O1 90.53(5) . .
O3 Co1 O2 149.41(5) 3_766 .
O4 Co1 O2 91.47(5) 1_455 .
N5 Co1 O2 92.98(6) 3_666 .
N2 Co1 O2 91.41(6) . .
O1 Co1 O2 59.28(5) . .

loop_
_geom_bond_atom_site_label_1
_geom_bond_atom_site_label_2
_geom_bond_distance
_geom_bond_site_symmetry_2
C1 C2 1.384(2) .
C1 C6 1.392(2) .
C1 C7 1.509(2) .
C2 C3 1.384(2) .
C2 H2 0.9300 .
C3 C4 1.380(2) .
C3 N1 1.469(2) .
C4 C5 1.389(2) .
C4 H4 0.9300 .
C5 C6 1.396(2) .
C5 C8 1.513(2) .
C6 H6 0.9300 .
C7 O2 1.2509(19) .
C7 O1 1.253(2) .
C8 O3 1.237(2) .
C8 O4 1.259(2) .
C9 N2 1.314(2) .
C9 N3 1.344(2) .
C9 H9 0.9300 .
C10 C11 1.351(3) .
C10 N3 1.366(3) .
C10 H10 0.9300 .
C11 N2 1.368(2) .
C11 H11 0.9300 .
C12 N3 1.470(2) .
C12 C13 1.511(3) .
C12 H12A 0.9700 .
C12 H12B 0.9700 .
C13 C18 1.396(3) .
C13 C14 1.401(3) .
C14 C15 1.384(4) .
C14 H14 0.9300 .
C15 C16 1.358(4) .
C15 H15 0.9300 .
C16 C17 1.381(4) .
C16 H16 0.9300 .
C17 C18 1.391(3) .
C17 H17 0.9300 .
C18 C19 1.495(3) .
C19 N4 1.483(2) .
C19 H19A 0.9700 .
C19 H19B 0.9700 .
C20 N5 1.313(2) .
C20 N4 1.345(2) .
C20 H20 0.9300 .
C21 C22 1.353(3) .
C21 N4 1.364(2) .
C21 H21 0.9300 .
C22 N5 1.372(2) .
C22 H22 0.9300 .
N1 O5 1.218(2) .
N1 O6 1.222(2) .
N2 Co1 2.1143(15) .
N5 Co1 2.1107(15) 3_666
O1 Co1 2.1726(15) .
O2 Co1 2.2572(13) .
O3 Co1 2.0466(13) 3_766
O4 Co1 2.0640(13) 1_655
Co1 O3 2.0466(13) 3_766
Co1 O4 2.0640(13) 1_455
Co1 N5 2.1107(15) 3_666

loop_
_geom_hbond_atom_site_label_D
_geom_hbond_atom_site_label_H
_geom_hbond_atom_site_label_A
_geom_hbond_distance_DH
_geom_hbond_distance_HA
_geom_hbond_distance_DA
_geom_hbond_angle_DHA
_geom_hbond_site_symmetry_A
C6 H6 O1 0.93 2.53 3.451(2) 170.0 3_766
C10 H10 O2 0.93 2.39 3.277(2) 158.8 2_646
C19 H19B O2 0.97 2.60 3.506(3) 156.1 2_646
C19 H19A O6 0.97 2.52 3.380(3) 148.1 1_445

loop_
_geom_torsion_atom_site_label_1
_geom_torsion_atom_site_label_2
_geom_torsion_atom_site_label_3
_geom_torsion_atom_site_label_4
_geom_torsion
_geom_torsion_site_symmetry_1
_geom_torsion_site_symmetry_2
_geom_torsion_site_symmetry_3
_geom_torsion_site_symmetry_4
C6 C1 C2 C3 -0.6(2) . . . .
C7 C1 C2 C3 178.70(15) . . . .
C1 C2 C3 C4 2.3(3) . . . .
C1 C2 C3 N1 -177.06(15) . . . .
C2 C3 C4 C5 -1.9(3) . . . .
N1 C3 C4 C5 177.45(15) . . . .
C3 C4 C5 C6 -0.2(2) . . . .
C3 C4 C5 C8 178.40(14) . . . .
C2 C1 C6 C5 -1.5(2) . . . .
C7 C1 C6 C5 179.25(14) . . . .
C4 C5 C6 C1 1.9(2) . . . .
C8 C5 C6 C1 -176.73(14) . . . .
C2 C1 C7 O2 -15.0(2) . . . .
C6 C1 C7 O2 164.32(15) . . . .
C2 C1 C7 O1 165.06(15) . . . .
C6 C1 C7 O1 -15.7(2) . . . .
C4 C5 C8 O3 172.35(15) . . . .
C6 C5 C8 O3 -9.1(2) . . . .
C4 C5 C8 O4 -7.5(2) . . . .
C6 C5 C8 O4 171.11(14) . . . .
N3 C10 C11 N2 -0.9(2) . . . .
N3 C12 C13 C18 -75.7(2) . . . .
N3 C12 C13 C14 104.8(2) . . . .
C18 C13 C14 C15 -0.7(3) . . . .
C12 C13 C14 C15 178.8(2) . . . .
C13 C14 C15 C16 -2.6(4) . . . .
C14 C15 C16 C17 2.8(4) . . . .
C15 C16 C17 C18 0.2(4) . . . .
C16 C17 C18 C13 -3.6(3) . . . .
C16 C17 C18 C19 173.5(2) . . . .
C14 C13 C18 C17 3.7(3) . . . .
C12 C13 C18 C17 -175.82(17) . . . .
C14 C13 C18 C19 -173.16(17) . . . .
C12 C13 C18 C19 7.3(3) . . . .
C17 C18 C19 N4 -80.0(2) . . . .
C13 C18 C19 N4 96.9(2) . . . .
N4 C21 C22 N5 0.5(2) . . . .
C4 C3 N1 O5 163.77(18) . . . .
C2 C3 N1 O5 -16.8(3) . . . .
C4 C3 N1 O6 -16.8(3) . . . .
C2 C3 N1 O6 162.63(18) . . . .
N3 C9 N2 C11 0.1(2) . . . .
N3 C9 N2 Co1 -175.11(11) . . . .
C10 C11 N2 C9 0.5(2) . . . .
C10 C11 N2 Co1 175.26(13) . . . .
N2 C9 N3 C10 -0.7(2) . . . .
N2 C9 N3 C12 173.37(16) . . . .
C11 C10 N3 C9 0.9(2) . . . .
C11 C10 N3 C12 -173.05(16) . . . .
C13 C12 N3 C9 -67.5(2) . . . .
C13 C12 N3 C10 105.4(2) . . . .
N5 C20 N4 C21 -0.3(2) . . . .
N5 C20 N4 C19 -177.60(16) . . . .
C22 C21 N4 C20 -0.1(2) . . . .
C22 C21 N4 C19 177.19(17) . . . .
C18 C19 N4 C20 -18.0(3) . . . .
C18 C19 N4 C21 165.17(17) . . . .
N4 C20 N5 C22 0.6(2) . . . .
N4 C20 N5 Co1 177.81(11) . . . 3_666
C21 C22 N5 C20 -0.7(2) . . . .
C21 C22 N5 Co1 -177.86(12) . . . 3_666
O2 C7 O1 Co1 -0.29(16) . . . .
C1 C7 O1 Co1 179.69(12) . . . .
O1 C7 O2 Co1 0.28(16) . . . .
C1 C7 O2 Co1 -179.70(13) . . . .
O4 C8 O3 Co1 -73.3(4) . . . 3_766
C5 C8 O3 Co1 106.9(3) . . . 3_766
O3 C8 O4 Co1 9.4(2) . . . 1_655
C5 C8 O4 Co1 -170.75(10) . . . 1_655
C9 N2 Co1 O3 53.96(14) . . . 3_766
C11 N2 Co1 O3 -119.99(16) . . . 3_766
C9 N2 Co1 O4 173.03(14) . . . 1_455
C11 N2 Co1 O4 -0.91(16) . . . 1_455
C9 N2 Co1 N5 65.2(7) . . . 3_666
C11 N2 Co1 N5 -108.8(7) . . . 3_666
C9 N2 Co1 O1 -36.16(14) . . . .
C11 N2 Co1 O1 149.89(15) . . . .
C9 N2 Co1 O2 -95.44(15) . . . .
C11 N2 Co1 O2 90.61(16) . . . .
C7 O1 Co1 O3 -179.35(10) . . . 3_766
C7 O1 Co1 O4 3.97(16) . . . 1_455
C7 O1 Co1 N5 93.39(11) . . . 3_666
C7 O1 Co1 N2 -91.16(11) . . . .
C7 O1 Co1 O2 0.16(9) . . . .
C7 O2 Co1 O3 0.80(16) . . . 3_766
C7 O2 Co1 O4 -178.30(10) . . . 1_455
C7 O2 Co1 N5 -88.84(10) . . . 3_666
C7 O2 Co1 N2 89.62(10) . . . .
C7 O2 Co1 O1 -0.16(9) . . . .
